data_7210463
loop_
_publ_author_name
'Mocilac, Pavle'
'Lough, Alan J.'
'Gallagher, John F.'

_publ_section_title
;
 Structures and conformational analysis of a 3 x 3 isomer grid of nine
 N-(fluorophenyl)pyridinecarboxamides
;
_journal_issue 6
_journal_name_full CrystEngComm
_journal_page_first 1899
_journal_paper_doi 10.1039/c0ce00326c
_journal_volume 13
_journal_year 2011
_chemical_formula_moiety 'C12 H9 F N2 O'
_chemical_formula_sum 'C12 H9 F N2 O'
_chemical_formula_weight 216.21
_chemical_melting_point 351
_chemical_name_common NomF
_chemical_name_systematic
;
?
;
_space_group_IT_number 14
_symmetry_cell_setting monoclinic
_symmetry_space_group_name_Hall '-P 2yn'
_symmetry_space_group_name_H-M 'P 1 21/n 1'
_atom_sites_solution_hydrogens geom
_atom_sites_solution_primary direct
_atom_sites_solution_secondary difmap
_audit_creation_method SHELXL-97
_cell_angle_alpha 90.00
_cell_angle_beta 95.260(3)
_cell_angle_gamma 90.00
_cell_formula_units_Z 8
_cell_length_a 5.7289(2)
_cell_length_b 23.2077(13)
_cell_length_c 15.1001(9)
_cell_measurement_reflns_used 7698
_cell_measurement_temperature 150(2)
_cell_measurement_theta_max 27.5
_cell_measurement_theta_min 2.55
_cell_volume 1999.17(18)
_computing_cell_refinement 'DENZO-SMN (Otwinowski and Minor, 1997)'
_computing_data_collection 'kappaCCD Server software (Nonius, 1997)'
_computing_data_reduction 'DENZO-SMN (Otwinowski and Minor, 1997)'
_computing_molecular_graphics 'PLATON (Spek, 2009)'
_computing_publication_material 'SHELXL97 and PREP8 (Ferguson, 1998)'
_computing_structure_refinement 'SHELXL97 (Sheldrick, 2008) and SORTX (McArdle, 1995)'
_computing_structure_solution 'SHELXS97 (Sheldrick, 2008)'
_diffrn_ambient_temperature 150(2)
_diffrn_measured_fraction_theta_full 0.967
_diffrn_measured_fraction_theta_max 0.967
_diffrn_measurement_device 'Nonius KappaCCD'
_diffrn_measurement_method '\f, \w scans with \k offsets'
_diffrn_radiation_monochromator graphite
_diffrn_radiation_source 'fine-focus sealed X-ray tube'
_diffrn_radiation_type MoK\a
_diffrn_radiation_wavelength 0.71073
_diffrn_reflns_av_R_equivalents 0.0731
_diffrn_reflns_av_sigmaI/netI 0.1066
_diffrn_reflns_limit_h_max 7
_diffrn_reflns_limit_h_min -7
_diffrn_reflns_limit_k_max 29
_diffrn_reflns_limit_k_min -26
_diffrn_reflns_limit_l_max 19
_diffrn_reflns_limit_l_min -19
_diffrn_reflns_number 13916
_diffrn_reflns_theta_full 27.50
_diffrn_reflns_theta_max 27.50
_diffrn_reflns_theta_min 2.71
_diffrn_standards_number 13916
_exptl_absorpt_coefficient_mu 0.107
_exptl_absorpt_correction_T_max 0.9852
_exptl_absorpt_correction_T_min 0.9728
_exptl_absorpt_correction_type multi-scan
_exptl_absorpt_process_details '(SORTAV; Blessing, 1995)'
_exptl_crystal_colour colourless
_exptl_crystal_density_diffrn 1.437
_exptl_crystal_density_method 'not measured'
_exptl_crystal_description block
_exptl_crystal_F_000 896
_exptl_crystal_size_max 0.26
_exptl_crystal_size_mid 0.16
_exptl_crystal_size_min 0.14
_refine_diff_density_max 0.359
_refine_diff_density_min -0.296
_refine_diff_density_rms 0.072
_refine_ls_extinction_method none
_refine_ls_goodness_of_fit_ref 1.067
_refine_ls_hydrogen_treatment mixed
_refine_ls_matrix_type full
_refine_ls_number_parameters 307
_refine_ls_number_reflns 4454
_refine_ls_number_restraints 0
_refine_ls_restrained_S_all 1.067
_refine_ls_R_factor_all 0.1900
_refine_ls_R_factor_gt 0.0742
_refine_ls_shift/su_max 0.000
_refine_ls_shift/su_mean 0.000
_refine_ls_structure_factor_coef Fsqd
_refine_ls_weighting_details 'w=1/[\s^2^(Fo^2^)+(0.1008P)^2^+0.2096P] where P=(Fo^2^+2Fc^2^)/3'
_refine_ls_weighting_scheme calc
_refine_ls_wR_factor_gt 0.1620
_refine_ls_wR_factor_ref 0.2230
_reflns_number_gt 2033
_reflns_number_total 4454
_reflns_threshold_expression I>2\s(I)
_cod_data_source_file c0ce00326c.txt
_cod_data_source_block NomF_[9-07]
_cod_depositor_comments
;
The following automatic conversions were performed:

'_symmetry_cell_setting' value 'Monoclinic' changed to 'monoclinic'
according to the built-in table from CIF Core dictionary named
'cif_core.dic' version 2.4.1 from 2010-06-29.

Automatic conversion script
Id: cif_fix_values 1891 2012-01-12 08:04:46Z andrius 
;
_cod_original_sg_symbol_H-M 'P 21/n'
_cod_database_code 7210463

loop_
_symmetry_equiv_pos_as_xyz
'x, y, z'
'-x+1/2, y+1/2, -z+1/2'
'-x, -y, -z'
'x-1/2, -y-1/2, z-1/2'

loop_
_atom_site_label
_atom_site_type_symbol
_atom_site_fract_x
_atom_site_fract_y
_atom_site_fract_z
_atom_site_U_iso_or_equiv
_atom_site_adp_type
_atom_site_occupancy
_atom_site_symmetry_multiplicity
_atom_site_calc_flag
_atom_site_refinement_flags
_atom_site_disorder_assembly
_atom_site_disorder_group
O1A O -0.1704(4) 0.21163(11) 0.75737(16) 0.0505(7) Uani 1 1 d . . .
C1A C 0.0059(5) 0.21535(14) 0.7169(2) 0.0356(8) Uani 1 1 d . A .
N1A N 0.1876(4) 0.17837(12) 0.72506(18) 0.0359(7) Uani 1 1 d . . .
H1A H 0.321(5) 0.1872(15) 0.689(2) 0.050(10) Uiso 1 1 d . . .
C11A C 0.2196(5) 0.13030(14) 0.7823(2) 0.0337(8) Uani 1 1 d . A -1
C12A C 0.0631(5) 0.11613(15) 0.8440(2) 0.0392(9) Uani 1 1 d . A -1
H12A H -0.0733 0.1386 0.8496 0.047 Uiso 1 1 calc R A -1
C13A C 0.1120(5) 0.06844(15) 0.8969(2) 0.0394(9) Uani 1 1 d . A -1
H13A H 0.0052 0.0589 0.9391 0.047 Uiso 0.061(5) 1 calc PR B -1
C14A C 0.3047(5) 0.03394(15) 0.8925(2) 0.0412(9) Uani 1 1 d . A -1
H14A H 0.3315 0.0013 0.9299 0.049 Uiso 1 1 calc R A -1
C15A C 0.4584(5) 0.04895(15) 0.8308(2) 0.0397(9) Uani 1 1 d . A -1
H15A H 0.5937 0.0260 0.8256 0.048 Uiso 0.939(5) 1 calc PR B -1
C16A C 0.4195(5) 0.09675(15) 0.7766(2) 0.0386(8) Uani 1 1 d . A -1
H16A H 0.5290 0.1067 0.7355 0.046 Uiso 1 1 calc R A -1
F13A F -0.0392(3) 0.05588(10) 0.95865(15) 0.0553(8) Uani 0.939(5) 1 d P B -2
F15A F 0.635(4) 0.0114(12) 0.8301(17) 0.033(10) Uani 0.061(5) 1 d P B -2
C21A C 0.0323(5) 0.26428(14) 0.6528(2) 0.0325(8) Uani 1 1 d . . .
N22A N 0.2295(4) 0.26493(12) 0.61060(18) 0.0395(7) Uani 1 1 d . A .
C23A C 0.2502(6) 0.30810(16) 0.5530(2) 0.0454(9) Uani 1 1 d . . .
H23A H 0.3864 0.3092 0.5216 0.055 Uiso 1 1 calc R A .
C24A C 0.0853(5) 0.35100(15) 0.5366(2) 0.0430(9) Uani 1 1 d . A .
H24A H 0.1080 0.3807 0.4950 0.052 Uiso 1 1 calc R . .
C25A C -0.1113(6) 0.34998(15) 0.5814(2) 0.0415(9) Uani 1 1 d . . .
H25A H -0.2266 0.3793 0.5720 0.050 Uiso 1 1 calc R A .
C26A C -0.1401(5) 0.30565(15) 0.6407(2) 0.0399(9) Uani 1 1 d . A .
H26A H -0.2758 0.3038 0.6723 0.048 Uiso 1 1 calc R . .
F13B F 0.8958(3) -0.07614(10) 0.79059(14) 0.0638(7) Uani 1 1 d . . .
O1B O 0.7354(4) 0.08726(11) 0.60018(15) 0.0449(7) Uani 1 1 d . . .
C1B C 0.9143(5) 0.09406(14) 0.5624(2) 0.0354(8) Uani 1 1 d . . .
N1B N 1.1066(4) 0.06016(12) 0.57311(18) 0.0358(7) Uani 1 1 d . . .
H1B H 1.223(5) 0.0708(13) 0.532(2) 0.039(9) Uiso 1 1 d . . .
C11B C 1.1445(5) 0.00958(14) 0.6248(2) 0.0343(8) Uani 1 1 d . . .
C12B C 0.9887(5) -0.00926(15) 0.6838(2) 0.0383(8) Uani 1 1 d . . .
H12B H 0.8478 0.0110 0.6911 0.046 Uiso 1 1 calc R . .
C13B C 1.0473(6) -0.05868(16) 0.7313(2) 0.0436(9) Uani 1 1 d . . .
C14B C 1.2455(6) -0.09003(16) 0.7237(2) 0.0442(9) Uani 1 1 d . . .
H14B H 1.2783 -0.1239 0.7580 0.053 Uiso 1 1 calc R . .
C15B C 1.3965(6) -0.07063(15) 0.6642(2) 0.0408(9) Uani 1 1 d . . .
H15B H 1.5358 -0.0916 0.6568 0.049 Uiso 1 1 calc R . .
C16B C 1.3481(5) -0.02128(14) 0.6155(2) 0.0361(8) Uani 1 1 d . . .
H16B H 1.4547 -0.0083 0.5752 0.043 Uiso 1 1 calc R . .
C21B C 0.9352(5) 0.14331(14) 0.4991(2) 0.0343(8) Uani 1 1 d . . .
N22B N 1.1305(4) 0.14498(12) 0.45630(18) 0.0359(7) Uani 1 1 d . . .
C23B C 1.1472(5) 0.18807(15) 0.3980(2) 0.0398(9) Uani 1 1 d . . .
H23B H 1.2835 0.1902 0.3667 0.048 Uiso 1 1 calc R . .
C24B C 0.9754(5) 0.22958(15) 0.3810(2) 0.0393(9) Uani 1 1 d . . .
H24B H 0.9938 0.2593 0.3390 0.047 Uiso 1 1 calc R . .
C25B C 0.7777(5) 0.22710(15) 0.4262(2) 0.0394(9) Uani 1 1 d . . .
H25B H 0.6580 0.2553 0.4162 0.047 Uiso 1 1 calc R . .
C26B C 0.7558(5) 0.18307(15) 0.4862(2) 0.0356(8) Uani 1 1 d . . .
H26B H 0.6205 0.1801 0.5179 0.043 Uiso 1 1 calc R . .

loop_
_atom_site_aniso_label
_atom_site_aniso_U_11
_atom_site_aniso_U_22
_atom_site_aniso_U_33
_atom_site_aniso_U_23
_atom_site_aniso_U_13
_atom_site_aniso_U_12
O1A 0.0446(14) 0.0491(17) 0.0606(18) 0.0100(13) 0.0195(12) 0.0097(11)
C1A 0.0353(19) 0.033(2) 0.038(2) -0.0004(16) 0.0034(15) -0.0026(14)
N1A 0.0337(15) 0.0381(18) 0.0359(17) -0.0003(14) 0.0038(12) 0.0007(12)
C11A 0.0328(17) 0.031(2) 0.037(2) -0.0063(16) -0.0024(14) -0.0053(14)
C12A 0.0383(18) 0.041(2) 0.039(2) -0.0047(18) 0.0063(15) -0.0019(15)
C13A 0.0381(19) 0.043(2) 0.038(2) 0.0030(18) 0.0089(15) -0.0048(16)
C14A 0.0413(19) 0.038(2) 0.043(2) 0.0023(18) -0.0052(15) -0.0021(16)
C15A 0.0347(19) 0.040(2) 0.043(2) -0.0073(18) -0.0022(15) 0.0064(15)
C16A 0.0318(18) 0.043(2) 0.041(2) -0.0041(18) 0.0012(14) -0.0023(15)
F13A 0.0516(13) 0.0588(16) 0.0578(16) 0.0168(12) 0.0183(11) 0.0038(11)
F15A 0.037(17) 0.04(2) 0.022(17) 0.008(13) 0.002(12) 0.004(13)
C21A 0.0326(18) 0.033(2) 0.0319(19) -0.0053(15) 0.0007(13) -0.0043(14)
N22A 0.0356(16) 0.0436(19) 0.0396(18) 0.0029(15) 0.0046(12) -0.0025(12)
C23A 0.0411(19) 0.050(3) 0.046(2) 0.007(2) 0.0083(16) -0.0066(17)
C24A 0.046(2) 0.037(2) 0.045(2) 0.0046(17) -0.0001(16) -0.0011(16)
C25A 0.042(2) 0.038(2) 0.044(2) -0.0024(18) 0.0006(15) 0.0066(15)
C26A 0.0371(18) 0.042(2) 0.040(2) -0.0048(19) 0.0017(14) -0.0007(15)
F13B 0.0520(13) 0.0755(18) 0.0645(16) 0.0323(13) 0.0090(11) -0.0055(11)
O1B 0.0384(13) 0.0521(17) 0.0458(16) 0.0079(12) 0.0123(11) 0.0025(11)
C1B 0.0333(19) 0.037(2) 0.035(2) -0.0037(16) 0.0003(14) -0.0033(14)
N1B 0.0340(15) 0.0352(17) 0.0384(17) 0.0021(14) 0.0049(12) 0.0013(12)
C11B 0.0370(18) 0.030(2) 0.034(2) -0.0009(16) -0.0043(14) -0.0013(14)
C12B 0.0363(18) 0.041(2) 0.037(2) 0.0026(17) -0.0009(14) -0.0049(15)
C13B 0.044(2) 0.049(2) 0.038(2) 0.0095(19) 0.0017(16) -0.0100(17)
C14B 0.049(2) 0.040(2) 0.040(2) 0.0017(18) -0.0140(16) -0.0040(17)
C15B 0.0395(19) 0.040(2) 0.041(2) -0.0023(18) -0.0033(15) 0.0010(15)
C16B 0.0359(18) 0.039(2) 0.033(2) -0.0028(16) 0.0007(14) -0.0016(15)
C21B 0.0355(18) 0.035(2) 0.0316(19) -0.0040(16) -0.0014(14) -0.0046(14)
N22B 0.0338(15) 0.0373(18) 0.0366(17) 0.0042(14) 0.0038(12) -0.0028(11)
C23B 0.0360(18) 0.044(2) 0.039(2) 0.0048(18) -0.0025(14) -0.0017(16)
C24B 0.042(2) 0.037(2) 0.038(2) 0.0076(17) -0.0008(15) -0.0042(15)
C25B 0.0361(19) 0.040(2) 0.042(2) 0.0019(18) -0.0013(15) 0.0017(15)
C26B 0.0335(17) 0.035(2) 0.037(2) -0.0019(16) -0.0003(14) -0.0005(14)

loop_
_atom_type_symbol
_atom_type_description
_atom_type_scat_dispersion_real
_atom_type_scat_dispersion_imag
_atom_type_scat_source
C C 0.0033 0.0016 'International Tables Vol C Tables 4.2.6.8 and 6.1.1.4'
H H 0.0000 0.0000 'International Tables Vol C Tables 4.2.6.8 and 6.1.1.4'
N N 0.0061 0.0033 'International Tables Vol C Tables 4.2.6.8 and 6.1.1.4'
O O 0.0106 0.0060 'International Tables Vol C Tables 4.2.6.8 and 6.1.1.4'
F F 0.0171 0.0103 'International Tables Vol C Tables 4.2.6.8 and 6.1.1.4'

loop_
_geom_angle_atom_site_label_1
_geom_angle_atom_site_label_2
_geom_angle_atom_site_label_3
_geom_angle
O1A C1A N1A 124.9(3)
O1A C1A C21A 120.4(3)
N1A C1A C21A 114.6(3)
C1A N1A C11A 128.0(3)
C1A N1A H1A 116.3(19)
C11A N1A H1A 115.6(19)
C12A C11A C16A 119.5(3)
C12A C11A N1A 122.8(3)
C16A C11A N1A 117.7(3)
C13A C12A C11A 117.9(3)
C13A C12A H12A 121.0
C11A C12A H12A 121.0
C14A C13A C12A 124.3(3)
C14A C13A H13A 117.9
C12A C13A H13A 117.9
C13A C14A C15A 116.8(3)
C13A C14A H14A 121.6
C15A C14A H14A 121.6
C14A C15A C16A 121.4(3)
C14A C15A H15A 119.3
C16A C15A H15A 119.3
C15A C16A C11A 120.0(3)
C15A C16A H16A 120.0
C11A C16A H16A 120.0
N22A C21A C26A 123.5(3)
N22A C21A C1A 116.7(3)
C26A C21A C1A 119.8(3)
C23A N22A C21A 116.3(3)
N22A C23A C24A 123.8(3)
N22A C23A H23A 118.1
C24A C23A H23A 118.1
C25A C24A C23A 118.8(3)
C25A C24A H24A 120.6
C23A C24A H24A 120.6
C24A C25A C26A 119.1(3)
C24A C25A H25A 120.5
C26A C25A H25A 120.5
C21A C26A C25A 118.5(3)
C21A C26A H26A 120.7
C25A C26A H26A 120.7
O1B C1B N1B 125.1(3)
O1B C1B C21B 120.8(3)
N1B C1B C21B 114.1(3)
C1B N1B C11B 129.1(3)
C1B N1B H1B 111.8(18)
C11B N1B H1B 118.5(18)
C16B C11B C12B 119.9(3)
C16B C11B N1B 117.4(3)
C12B C11B N1B 122.7(3)
C13B C12B C11B 117.1(3)
C13B C12B H12B 121.4
C11B C12B H12B 121.4
C14B C13B F13B 118.8(3)
C14B C13B C12B 124.5(3)
F13B C13B C12B 116.7(3)
C13B C14B C15B 117.3(3)
C13B C14B H14B 121.4
C15B C14B H14B 121.4
C16B C15B C14B 120.8(3)
C16B C15B H15B 119.6
C14B C15B H15B 119.6
C15B C16B C11B 120.4(3)
C15B C16B H16B 119.8
C11B C16B H16B 119.8
N22B C21B C26B 123.7(3)
N22B C21B C1B 116.5(3)
C26B C21B C1B 119.8(3)
C23B N22B C21B 116.7(3)
N22B C23B C24B 123.2(3)
N22B C23B H23B 118.4
C24B C23B H23B 118.4
C25B C24B C23B 118.9(3)
C25B C24B H24B 120.6
C23B C24B H24B 120.6
C24B C25B C26B 119.0(3)
C24B C25B H25B 120.5
C26B C25B H25B 120.5
C25B C26B C21B 118.5(3)
C25B C26B H26B 120.8
C21B C26B H26B 120.8

loop_
_geom_bond_atom_site_label_1
_geom_bond_atom_site_label_2
_geom_bond_distance
O1A C1A 1.231(4)
C1A N1A 1.346(4)
C1A C21A 1.508(4)
N1A C11A 1.412(4)
N1A H1A 1.00(3)
C11A C12A 1.391(4)
C11A C16A 1.394(4)
C12A C13A 1.378(5)
C12A H12A 0.9500
C13A C14A 1.370(4)
C13A H13A 0.9500
C14A C15A 1.383(5)
C14A H14A 0.9500
C15A C16A 1.385(5)
C15A H15A 0.9500
C16A H16A 0.9500
C21A N22A 1.347(4)
C21A C26A 1.377(4)
N22A C23A 1.339(4)
C23A C24A 1.379(5)
C23A H23A 0.9500
C24A C25A 1.366(4)
C24A H24A 0.9500
C25A C26A 1.383(5)
C25A H25A 0.9500
C26A H26A 0.9500
F13B C13B 1.364(4)
O1B C1B 1.228(4)
C1B N1B 1.351(4)
C1B C21B 1.501(5)
N1B C11B 1.416(4)
N1B H1B 0.98(3)
C11B C16B 1.387(4)
C11B C12B 1.388(4)
C12B C13B 1.378(5)
C12B H12B 0.9500
C13B C14B 1.362(5)
C14B C15B 1.379(5)
C14B H14B 0.9500
C15B C16B 1.376(5)
C15B H15B 0.9500
C16B H16B 0.9500
C21B N22B 1.343(4)
C21B C26B 1.382(4)
N22B C23B 1.342(4)
C23B C24B 1.384(4)
C23B H23B 0.9500
C24B C25B 1.376(4)
C24B H24B 0.9500
C25B C26B 1.379(5)
C25B H25B 0.9500
C26B H26B 0.9500

loop_
_geom_hbond_atom_site_label_D
_geom_hbond_atom_site_label_H
_geom_hbond_atom_site_label_A
_geom_hbond_distance_DH
_geom_hbond_distance_HA
_geom_hbond_distance_DA
_geom_hbond_angle_DHA
_geom_hbond_publ_flag
N1A H1A N22A 1.00(3) 2.20(3) 2.675(4) 108(2) yes
N1B H1B N22B 0.98(3) 2.11(3) 2.655(4) 113(2) yes
C12A H12A O1A 0.95 2.23 2.845(4) 122 yes
C12B H12B O1B 0.95 2.29 2.895(4) 121 yes
C16A H16A O1B 0.95 2.49 3.362(4) 152 yes

loop_
_geom_torsion_atom_site_label_1
_geom_torsion_atom_site_label_2
_geom_torsion_atom_site_label_3
_geom_torsion_atom_site_label_4
_geom_torsion
O1A C1A N1A C11A -2.7(5)
C21A C1A N1A C11A 176.8(3)
C1A N1A C11A C12A -3.5(5)
C1A N1A C11A C16A 177.6(3)
C16A C11A C12A C13A -0.8(5)
N1A C11A C12A C13A -179.7(3)
C11A C12A C13A C14A -0.1(5)
C12A C13A C14A C15A 0.4(5)
C13A C14A C15A C16A 0.3(5)
C14A C15A C16A C11A -1.2(5)
C12A C11A C16A C15A 1.4(5)
N1A C11A C16A C15A -179.6(3)
O1A C1A C21A N22A -179.4(3)
N1A C1A C21A N22A 1.1(4)
O1A C1A C21A C26A 1.1(5)
N1A C1A C21A C26A -178.4(3)
C26A C21A N22A C23A -1.4(5)
C1A C21A N22A C23A 179.2(3)
C21A N22A C23A C24A 1.0(5)
N22A C23A C24A C25A 0.1(5)
C23A C24A C25A C26A -0.9(5)
N22A C21A C26A C25A 0.7(5)
C1A C21A C26A C25A -179.9(3)
C24A C25A C26A C21A 0.5(5)
O1B C1B N1B C11B 2.9(5)
C21B C1B N1B C11B -177.8(3)
C1B N1B C11B C16B 172.0(3)
C1B N1B C11B C12B -8.6(5)
C16B C11B C12B C13B 0.4(5)
N1B C11B C12B C13B -179.0(3)
C11B C12B C13B C14B -0.4(5)
C11B C12B C13B F13B 178.5(3)
F13B C13B C14B C15B -179.0(3)
C12B C13B C14B C15B 0.0(5)
C13B C14B C15B C16B 0.5(5)
C14B C15B C16B C11B -0.6(5)
C12B C11B C16B C15B 0.1(5)
N1B C11B C16B C15B 179.6(3)
O1B C1B C21B N22B -175.5(3)
N1B C1B C21B N22B 5.1(4)
O1B C1B C21B C26B 3.0(5)
N1B C1B C21B C26B -176.4(3)
C26B C21B N22B C23B -0.1(5)
C1B C21B N22B C23B 178.3(3)
C21B N22B C23B C24B 0.1(5)
N22B C23B C24B C25B 0.3(5)
C23B C24B C25B C26B -0.6(5)
C24B C25B C26B C21B 0.5(5)
N22B C21B C26B C25B -0.2(5)
C1B C21B C26B C25B -178.6(3)
